data_7001696
loop_
_publ_author_name
'Zhou, Yong'
'Hu, Chun-Li'
'Hu, Ting'
'Kong, Fang'
'Mao, Jiang-Gao'

_publ_section_title
;
 Explorations of new second-order NLO materials in the
 AgI-MoVI/WVI-TeIV-O systems
;
_journal_issue 29
_journal_name_full 'Dalton Transactions'
_journal_page_first 5747
_journal_paper_doi 10.1039/b903159f
_journal_year 2009
_chemical_formula_sum 'Ag2 Mo3 O16 Te3'
_chemical_formula_weight 1142.36
_chemical_name_systematic
;
?
;
_space_group_IT_number 5
_symmetry_cell_setting monoclinic
_symmetry_space_group_name_Hall 'I 2y'
_symmetry_space_group_name_H-M 'I 1 2 1'
_atom_sites_solution_primary direct
_atom_sites_solution_secondary difmap
_audit_creation_method SHELXL-97
_cell_angle_alpha 90.00
_cell_angle_beta 97.730(11)
_cell_angle_gamma 90.00
_cell_formula_units_Z 2
_cell_length_a 7.398(6)
_cell_length_b 11.296(8)
_cell_length_c 8.245(10)
_cell_measurement_reflns_used 495
_cell_measurement_temperature 293(2)
_cell_measurement_theta_max 27.4379
_cell_measurement_theta_min 3.0755
_cell_volume 682.8(11)
_computing_cell_refinement 'CrystalClear (Rigaku Inc., 2007)'
_computing_data_collection 'CrystalClear (Rigaku Inc., 2007)'
_computing_data_reduction 'CrystalClear (Rigaku Inc., 2007)'
_computing_structure_refinement 'SHELXL-97 (Sheldrick, 1997)'
_computing_structure_solution 'SHELXS-97 (Sheldrick, 1990)'
_diffrn_ambient_temperature 293(2)
_diffrn_detector_area_resol_mean 13.6612
_diffrn_measured_fraction_theta_full 0.945
_diffrn_measured_fraction_theta_max 0.945
_diffrn_measurement_device_type Mercury2
_diffrn_measurement_method CCD_Profile_fitting
_diffrn_radiation_monochromator graphite
_diffrn_radiation_source 'fine-focus sealed tube'
_diffrn_radiation_type MoK\a
_diffrn_radiation_wavelength 0.71073
_diffrn_reflns_av_R_equivalents 0.1022
_diffrn_reflns_av_sigmaI/netI 0.0738
_diffrn_reflns_limit_h_max 9
_diffrn_reflns_limit_h_min -9
_diffrn_reflns_limit_k_max 14
_diffrn_reflns_limit_k_min -8
_diffrn_reflns_limit_l_max 10
_diffrn_reflns_limit_l_min -10
_diffrn_reflns_number 2212
_diffrn_reflns_theta_full 27.45
_diffrn_reflns_theta_max 27.45
_diffrn_reflns_theta_min 3.31
_diffrn_standards_decay_% <1.0%
_exptl_absorpt_coefficient_mu 11.869
_exptl_absorpt_correction_T_max 1.0000
_exptl_absorpt_correction_T_min 0.5000
_exptl_absorpt_correction_type multi-scan
_exptl_crystal_colour Yellow
_exptl_crystal_density_diffrn 5.557
_exptl_crystal_density_method 'not measured'
_exptl_crystal_description Brick
_exptl_crystal_F_000 1008
_exptl_crystal_size_max 0.2000
_exptl_crystal_size_mid 0.2000
_exptl_crystal_size_min 0.1000
_refine_diff_density_max 3.284
_refine_diff_density_min -3.238
_refine_diff_density_rms 0.696
_refine_ls_abs_structure_details 'Flack H D (1983), Acta Cryst. A39, 876-881'
_refine_ls_abs_structure_Flack 0.58(9)
_refine_ls_extinction_coef 0.0080(8)
_refine_ls_extinction_expression Fc^*^=kFc[1+0.001xFc^2^\l^3^/sin(2\q)]^-1/4^
_refine_ls_extinction_method SHELXL
_refine_ls_goodness_of_fit_ref 1.135
_refine_ls_matrix_type full
_refine_ls_number_parameters 113
_refine_ls_number_reflns 1042
_refine_ls_number_restraints 1
_refine_ls_restrained_S_all 1.134
_refine_ls_R_factor_all 0.0516
_refine_ls_R_factor_gt 0.0509
_refine_ls_shift/su_max 0.001
_refine_ls_shift/su_mean 0.000
_refine_ls_structure_factor_coef Fsqd
_refine_ls_weighting_details 'calc w=1/[\s^2^(Fo^2^)+(0.0821P)^2^+7.7208P] where P=(Fo^2^+2Fc^2^)/3'
_refine_ls_weighting_scheme calc
_refine_ls_wR_factor_gt 0.1290
_refine_ls_wR_factor_ref 0.1294
_reflns_number_gt 1032
_reflns_number_total 1042
_reflns_threshold_expression >2sigma(I)
_cod_data_source_file b903159f.txt
_cod_data_source_block Ag2Mo3Te3O16
_cod_original_sg_symbol_H-M I2
_cod_database_code 7001696

loop_
_symmetry_equiv_pos_as_xyz
'x, y, z'
'-x, y, -z'
'x+1/2, y+1/2, z+1/2'
'-x+1/2, y+1/2, -z+1/2'

loop_
_atom_site_label
_atom_site_type_symbol
_atom_site_fract_x
_atom_site_fract_y
_atom_site_fract_z
_atom_site_U_iso_or_equiv
_atom_site_adp_type
_atom_site_occupancy
_atom_site_symmetry_multiplicity
_atom_site_calc_flag
_atom_site_refinement_flags
_atom_site_disorder_assembly
_atom_site_disorder_group
Ag1 Ag 1.0000 0.39924(18) 1.5000 0.0203(6) Uani 1 2 d S . .
Ag2 Ag 1.0000 0.4743(2) 1.0000 0.0380(9) Uani 1 2 d S . .
Mo1 Mo 1.24300(17) 0.16115(13) 0.77342(16) 0.0086(4) Uani 1 1 d . . .
Mo2 Mo 1.0000 -0.00065(18) 1.0000 0.0075(5) Uani 1 2 d S . .
Te1 Te 1.5000 0.40818(11) 1.0000 0.0083(4) Uani 1 2 d S . .
Te2 Te 1.22436(12) 0.24353(10) 1.22228(12) 0.0097(3) Uani 1 1 d . . .
O1 O 1.6004(14) 0.2992(11) 1.1619(15) 0.020(3) Uani 1 1 d . . .
O2 O 1.2650(13) 0.3846(10) 1.1045(12) 0.010(2) Uani 1 1 d . . .
O3 O 0.9854(12) 0.2896(10) 1.2264(15) 0.016(2) Uani 1 1 d . . .
O4 O 1.1901(12) 0.1518(10) 1.0268(11) 0.0089(18) Uani 1 1 d . . .
O5 O 1.4169(15) 0.0602(13) 0.8093(19) 0.031(3) Uani 1 1 d . . .
O6 O 1.2174(14) 0.1724(12) 0.5670(14) 0.022(3) Uani 1 1 d . . .
O7 O 1.0401(13) 0.0495(10) 0.7837(13) 0.011(2) Uani 1 1 d . . .
O8 O 1.1792(15) -0.0962(12) 1.0532(14) 0.019(3) Uani 1 1 d . . .

loop_
_atom_site_aniso_label
_atom_site_aniso_U_11
_atom_site_aniso_U_22
_atom_site_aniso_U_33
_atom_site_aniso_U_23
_atom_site_aniso_U_13
_atom_site_aniso_U_12
Ag1 0.0208(8) 0.0169(13) 0.0242(12) 0.000 0.0061(8) 0.000
Ag2 0.0201(13) 0.0205(19) 0.069(2) 0.000 -0.0091(12) 0.000
Mo1 0.0096(5) 0.0043(7) 0.0119(6) -0.0017(7) 0.0017(4) -0.0014(5)
Mo2 0.0073(11) 0.0020(10) 0.0129(13) 0.000 0.0003(8) 0.000
Te1 0.0090(6) 0.0029(7) 0.0131(9) 0.000 0.0023(5) 0.000
Te2 0.0119(4) 0.0062(5) 0.0111(5) -0.0018(5) 0.0022(3) -0.0011(5)
O1 0.019(5) 0.009(6) 0.032(7) 0.009(6) 0.002(5) -0.002(4)
O2 0.014(4) 0.007(5) 0.011(5) 0.001(4) 0.005(4) -0.001(4)
O3 0.011(4) 0.008(6) 0.032(6) 0.000(5) 0.010(4) 0.002(4)
O4 0.015(4) 0.003(5) 0.008(4) -0.001(5) 0.000(3) -0.004(4)
O5 0.020(5) 0.017(7) 0.054(9) -0.004(7) 0.001(6) 0.005(5)
O6 0.027(5) 0.018(7) 0.020(6) -0.002(5) 0.004(4) -0.011(5)
O7 0.018(4) 0.012(6) 0.006(5) 0.006(4) 0.006(4) -0.001(4)
O8 0.024(5) 0.016(6) 0.020(6) -0.012(5) 0.010(5) 0.000(5)

loop_
_atom_type_symbol
_atom_type_description
_atom_type_scat_dispersion_real
_atom_type_scat_dispersion_imag
_atom_type_scat_source
O O 0.0106 0.0060 'International Tables Vol C Tables 4.2.6.8 and 6.1.1.4'
Mo Mo -1.6832 0.6857 'International Tables Vol C Tables 4.2.6.8 and 6.1.1.4'
Ag Ag -0.8971 1.1015 'International Tables Vol C Tables 4.2.6.8 and 6.1.1.4'
Te Te -0.5308 1.6751 'International Tables Vol C Tables 4.2.6.8 and 6.1.1.4'

loop_
_geom_angle_atom_site_label_1
_geom_angle_atom_site_label_2
_geom_angle_atom_site_label_3
_geom_angle
_geom_angle_site_symmetry_1
_geom_angle_site_symmetry_3
_geom_angle_publ_flag
O5 Ag1 O5 83.0(7) 4_757 3_455 ?
O5 Ag1 O8 92.0(4) 4_757 3_455 ?
O5 Ag1 O8 86.2(4) 3_455 3_455 ?
O5 Ag1 O8 86.2(4) 4_757 4_757 ?
O5 Ag1 O8 92.0(4) 3_455 4_757 ?
O8 Ag1 O8 177.6(6) 3_455 4_757 ?
O5 Ag1 O3 155.3(4) 4_757 . ?
O5 Ag1 O3 79.3(4) 3_455 . ?
O8 Ag1 O3 103.8(3) 3_455 . ?
O8 Ag1 O3 77.4(4) 4_757 . ?
O5 Ag1 O3 79.3(4) 4_757 2_758 ?
O5 Ag1 O3 155.3(4) 3_455 2_758 ?
O8 Ag1 O3 77.4(4) 3_455 2_758 ?
O8 Ag1 O3 103.8(3) 4_757 2_758 ?
O3 Ag1 O3 122.2(5) . 2_758 ?
O2 Ag2 O2 127.0(6) 2_757 . ?
O6 Mo1 O5 101.8(7) . . ?
O6 Mo1 O7 96.2(5) . . ?
O5 Mo1 O7 97.2(6) . . ?
O6 Mo1 O1 101.2(5) . 2_857 ?
O5 Mo1 O1 94.5(5) . 2_857 ?
O7 Mo1 O1 156.5(4) . 2_857 ?
O6 Mo1 O4 163.3(4) . . ?
O5 Mo1 O4 91.7(6) . . ?
O7 Mo1 O4 72.0(4) . . ?
O1 Mo1 O4 87.4(4) 2_857 . ?
O6 Mo1 O3 88.2(5) . 2_757 ?
O5 Mo1 O3 170.0(6) . 2_757 ?
O7 Mo1 O3 80.5(4) . 2_757 ?
O1 Mo1 O3 84.4(4) 2_857 2_757 ?
O4 Mo1 O3 78.3(4) . 2_757 ?
O8 Mo2 O8 102.2(9) 2_757 . ?
O8 Mo2 O7 102.2(5) 2_757 2_757 ?
O8 Mo2 O7 99.1(5) . 2_757 ?
O8 Mo2 O7 99.1(5) 2_757 . ?
O8 Mo2 O7 102.2(5) . . ?
O7 Mo2 O7 145.9(7) 2_757 . ?
O8 Mo2 O4 166.0(5) 2_757 . ?
O8 Mo2 O4 90.3(5) . . ?
O7 Mo2 O4 81.6(4) 2_757 . ?
O7 Mo2 O4 71.9(4) . . ?
O8 Mo2 O4 90.3(5) 2_757 2_757 ?
O8 Mo2 O4 166.0(5) . 2_757 ?
O7 Mo2 O4 71.9(4) 2_757 2_757 ?
O7 Mo2 O4 81.6(4) . 2_757 ?
O4 Mo2 O4 78.0(5) . 2_757 ?
O1 Te1 O1 98.9(8) 2_857 . ?
O1 Te1 O2 86.4(5) 2_857 . ?
O1 Te1 O2 83.9(4) . . ?
O1 Te1 O2 83.9(4) 2_857 2_857 ?
O1 Te1 O2 86.4(5) . 2_857 ?
O2 Te1 O2 165.1(6) . 2_857 ?
O3 Te2 O4 98.6(5) . . ?
O3 Te2 O2 89.5(5) . . ?
O4 Te2 O2 92.1(4) . . ?
Te1 O1 Mo1 149.9(7) . 2_857 ?
Te2 O2 Te1 121.3(5) . . ?
Te2 O2 Ag2 112.2(4) . . ?
Te1 O2 Ag2 121.2(5) . . ?
Te2 O3 Mo1 123.0(6) . 2_757 ?
Te2 O3 Ag1 103.0(5) . . ?
Mo1 O3 Ag1 104.9(4) 2_757 . ?
Te2 O4 Mo1 139.8(5) . . ?
Te2 O4 Mo2 121.2(4) . . ?
Mo1 O4 Mo2 97.8(4) . . ?
Mo1 O5 Ag1 136.7(7) . 3_544 ?
Mo2 O7 Mo1 116.1(6) . . ?
Mo2 O8 Ag1 133.9(7) . 3_544 ?

loop_
_geom_bond_atom_site_label_1
_geom_bond_atom_site_label_2
_geom_bond_distance
_geom_bond_site_symmetry_2
_geom_bond_publ_flag
Ag1 O5 2.428(16) 4_757 ?
Ag1 O5 2.428(16) 3_455 ?
Ag1 O8 2.472(11) 3_455 ?
Ag1 O8 2.472(11) 4_757 ?
Ag1 O3 2.563(12) . ?
Ag1 O3 2.563(12) 2_758 ?
Ag2 O2 2.271(10) 2_757 ?
Ag2 O2 2.271(10) . ?
Mo1 O6 1.692(12) . ?
Mo1 O5 1.715(13) . ?
Mo1 O7 1.971(11) . ?
Mo1 O1 1.973(12) 2_857 ?
Mo1 O4 2.179(9) . ?
Mo1 O3 2.227(10) 2_757 ?
Mo2 O8 1.720(13) 2_757 ?
Mo2 O8 1.720(13) . ?
Mo2 O7 1.932(10) 2_757 ?
Mo2 O7 1.932(10) . ?
Mo2 O4 2.215(10) . ?
Mo2 O4 2.215(10) 2_757 ?
Te1 O1 1.893(12) 2_857 ?
Te1 O1 1.893(12) . ?
Te1 O2 2.059(9) . ?
Te1 O2 2.059(9) 2_857 ?
Te2 O3 1.848(9) . ?
Te2 O4 1.904(10) . ?
Te2 O2 1.910(11) . ?
O1 Mo1 1.973(12) 2_857 ?
O3 Mo1 2.227(10) 2_757 ?
O5 Ag1 2.428(16) 3_544 ?
O8 Ag1 2.472(11) 3_544 ?
